data_2212352
loop_
_publ_author_name
'Stefaniya V. Tomyn'
'El\'zbieta Gumienna-Kontecka'
'Igor O. Fritsky'
'Turganbay S. Iskenderov'
'Jolanta \'Swiatek-Koz\/lowska'

_publ_section_title
\m-Oxalato-1\k^2^<i>O</i>,<i>O</i>':2\k^2^<i>O</i>'',<i>O</i>'''-bis(chloro{[1-(2-pyridyl-\k<i>N</i>)ethylidene]hydrazine-\k<i>N</i>}copper(II))
_journal_coeditor_code SA2033
_journal_issue 2
_journal_name_full 'Acta Crystallographica Section E'
_journal_page_first m438
_journal_page_last m440
_journal_paper_doi 10.1107/S1600536807000098
_journal_volume 63
_journal_year 2007
_chemical_formula_iupac '[Cu2 (C2 O4) (C7 H9 N3)2 Cl2]'
_chemical_formula_moiety 'C16 H18 Cl2 Cu2 N6 O4'
_chemical_formula_sum 'C16 H18 Cl2 Cu2 N6 O4'
_chemical_formula_weight 556.34
_chemical_name_systematic
;
Dichloro(\m~4~-oxalato-1\k^2^O,O':2\k^2^O'',O''')bis{[1-(pyridin-2-
yl)ethylidene]hydrazine-\k^2^N,N'}dicopper(II)
;
_space_group_IT_number 14
_symmetry_cell_setting monoclinic
_symmetry_space_group_name_Hall '-P 2yn'
_symmetry_space_group_name_H-M 'P 1 21/n 1'
_atom_sites_solution_hydrogens geom
_atom_sites_solution_primary direct
_atom_sites_solution_secondary difmap
_audit_creation_method SHELXL97
_cell_angle_alpha 90.00
_cell_angle_beta 100.422(6)
_cell_angle_gamma 90.00
_cell_formula_units_Z 2
_cell_length_a 9.3785(6)
_cell_length_b 9.2002(6)
_cell_length_c 11.2501(8)
_cell_measurement_reflns_used 2479
_cell_measurement_temperature 100(2)
_cell_measurement_theta_max 27.48
_cell_measurement_theta_min 1.00
_cell_volume 954.69(11)
_computing_cell_refinement 'SAINT (Bruker, 1999)'
_computing_data_collection 'KM4 CCD Software (Kuma Diffraction, 1999)'
_computing_data_reduction SAINT
_computing_molecular_graphics 'DIAMOND (Brandenburg, 2006)'
_computing_publication_material 'WinGX (Farrugia, 1999)'
_computing_structure_refinement 'SHELXL97 (Sheldrick, 1997)'
_computing_structure_solution 'SHELXS97 (Sheldrick, 1997)'
_diffrn_ambient_temperature 100(2)
_diffrn_detector_area_resol_mean 9
_diffrn_measured_fraction_theta_full 0.997
_diffrn_measured_fraction_theta_max 0.935
_diffrn_measurement_device '95mm CCD camera on \k-goniostat'
_diffrn_measurement_device_type 'Nonius KappaCCD area-detector'
_diffrn_measurement_method '\f scans, and \w scans with \k offset'
_diffrn_radiation_monochromator 'horizontally mounted graphite crystal'
_diffrn_radiation_source 'fine-focus sealed tube'
_diffrn_radiation_type MoK\a
_diffrn_radiation_wavelength 0.71073
_diffrn_reflns_av_R_equivalents 0.0741
_diffrn_reflns_av_sigmaI/netI 0.0575
_diffrn_reflns_limit_h_max 11
_diffrn_reflns_limit_h_min -12
_diffrn_reflns_limit_k_max 12
_diffrn_reflns_limit_k_min -11
_diffrn_reflns_limit_l_max 13
_diffrn_reflns_limit_l_min -14
_diffrn_reflns_number 6391
_diffrn_reflns_theta_full 25.00
_diffrn_reflns_theta_max 28.38
_diffrn_reflns_theta_min 3.42
_diffrn_standards_number 0
_exptl_absorpt_coefficient_mu 2.547
_exptl_absorpt_correction_T_max 0.757
_exptl_absorpt_correction_T_min 0.597
_exptl_absorpt_correction_type multi-scan
_exptl_absorpt_process_details '(SADABS; Sheldrick, 2003)'
_exptl_crystal_colour blue
_exptl_crystal_density_diffrn 1.936
_exptl_crystal_density_method 'not measured'
_exptl_crystal_description block
_exptl_crystal_F_000 560
_exptl_crystal_size_max 0.23
_exptl_crystal_size_mid 0.17
_exptl_crystal_size_min 0.11
_refine_diff_density_max 0.786
_refine_diff_density_min -1.094
_refine_ls_extinction_method none
_refine_ls_goodness_of_fit_ref 1.092
_refine_ls_hydrogen_treatment mixed
_refine_ls_matrix_type full
_refine_ls_number_parameters 143
_refine_ls_number_reflns 2241
_refine_ls_number_restraints 0
_refine_ls_restrained_S_all 1.092
_refine_ls_R_factor_all 0.0438
_refine_ls_R_factor_gt 0.0369
_refine_ls_shift/su_max 0.001
_refine_ls_shift/su_mean 0.000
_refine_ls_structure_factor_coef Fsqd
_refine_ls_weighting_details 'calc w = 1/[\s^2^(Fo^2^)+(0.0537P)^2^+0.2578P] where P=(Fo^2^+2Fc^2^)/3'
_refine_ls_weighting_scheme calc
_refine_ls_wR_factor_gt 0.0948
_refine_ls_wR_factor_ref 0.0986
_reflns_number_gt 1988
_reflns_number_total 2241
_reflns_threshold_expression I>2\s(I)
_cod_data_source_file sa2033.cif
_cod_data_source_block I
_cod_original_cell_volume 954.60(10)
_cod_original_sg_symbol_H-M 'P 21/n'
_cod_database_code 2212352
_cod_database_fobs_code 2212352

loop_
_symmetry_equiv_pos_as_xyz
'x, y, z'
'-x+1/2, y+1/2, -z+1/2'
'-x, -y, -z'
'x-1/2, -y-1/2, z-1/2'

loop_
_atom_site_type_symbol
_atom_site_label
_atom_site_fract_x
_atom_site_fract_y
_atom_site_fract_z
_atom_site_U_iso_or_equiv
_atom_site_adp_type
_atom_site_calc_flag
_atom_site_refinement_flags
_atom_site_occupancy
Cu Cu1 0.00756(3) 0.05846(3) 0.76381(3) 0.01037(13) Uani d . 1
Cl Cl1 -0.00503(6) 0.30320(7) 0.75701(6) 0.01424(16) Uani d . 1
O O1 -0.13434(19) 0.04552(19) 0.87453(16) 0.0115(4) Uani d . 1
O O2 -0.15505(18) 0.0031(2) 1.06588(16) 0.0139(4) Uani d . 1
N N1 0.1431(2) 0.0367(2) 0.64771(19) 0.0108(4) Uani d . 1
N N2 -0.0413(2) -0.1461(2) 0.7057(2) 0.0116(4) Uani d . 1
N N3 -0.1401(3) -0.2322(3) 0.7504(2) 0.0142(5) Uani d . 1
H H1N -0.211(4) -0.175(3) 0.769(3) 0.021 Uiso d . 1
H H2N -0.179(4) -0.302(3) 0.701(3) 0.021 Uiso d . 1
C C1 -0.0837(3) 0.0135(3) 0.9838(2) 0.0109(5) Uani d . 1
C C2 0.1378(3) -0.0953(3) 0.5932(2) 0.0108(5) Uani d . 1
C C3 0.2205(3) -0.1261(3) 0.5059(2) 0.0127(5) Uani d . 1
H H3 0.2152 -0.2168 0.4688 0.015 Uiso calc R 1
C C4 0.3115(3) -0.0191(3) 0.4748(2) 0.0146(5) Uani d . 1
H H4 0.3671 -0.0371 0.4158 0.018 Uiso calc R 1
C C5 0.3188(3) 0.1144(3) 0.5320(2) 0.0146(5) Uani d . 1
H H5 0.3807 0.1865 0.5132 0.018 Uiso calc R 1
C C6 0.2325(3) 0.1391(3) 0.6178(2) 0.0127(5) Uani d . 1
H H6 0.2366 0.2292 0.6558 0.015 Uiso calc R 1
C C7 0.0348(3) -0.1999(3) 0.6317(2) 0.0103(5) Uani d . 1
C C8 0.0198(3) -0.3526(3) 0.5869(3) 0.0160(5) Uani d . 1
H H8A 0.0307 -0.4180 0.6544 0.024 Uiso calc R 1
H H8B 0.0933 -0.3725 0.5398 0.024 Uiso calc R 1
H H8C -0.0742 -0.3656 0.5377 0.024 Uiso calc R 1

loop_
_atom_site_aniso_label
_atom_site_aniso_U_11
_atom_site_aniso_U_22
_atom_site_aniso_U_33
_atom_site_aniso_U_12
_atom_site_aniso_U_13
_atom_site_aniso_U_23
Cu1 0.01086(19) 0.0094(2) 0.0111(2) 0.00006(11) 0.00253(12) -0.00014(11)
Cl1 0.0164(3) 0.0095(3) 0.0171(3) -0.0004(2) 0.0039(2) -0.0012(2)
O1 0.0114(9) 0.0130(9) 0.0099(9) 0.0014(7) 0.0009(7) 0.0018(7)
O2 0.0120(9) 0.0171(10) 0.0127(9) 0.0004(7) 0.0026(7) 0.0009(7)
N1 0.0107(10) 0.0111(10) 0.0096(10) -0.0004(8) -0.0004(8) 0.0006(8)
N2 0.0117(10) 0.0109(10) 0.0118(11) -0.0017(8) 0.0010(8) 0.0014(8)
N3 0.0141(11) 0.0128(12) 0.0165(12) -0.0039(9) 0.0049(9) -0.0005(9)
C1 0.0125(12) 0.0060(12) 0.0139(12) -0.0012(9) 0.0015(9) -0.0011(9)
C2 0.0096(11) 0.0103(12) 0.0105(12) 0.0018(9) -0.0038(9) 0.0011(9)
C3 0.0123(12) 0.0114(13) 0.0134(12) 0.0015(9) -0.0004(9) -0.0009(9)
C4 0.0113(12) 0.0205(14) 0.0122(12) 0.0014(10) 0.0025(9) 0.0028(10)
C5 0.0123(12) 0.0137(13) 0.0176(13) -0.0007(10) 0.0017(10) 0.0025(10)
C6 0.0131(12) 0.0109(12) 0.0131(13) -0.0014(10) -0.0003(9) -0.0008(9)
C7 0.0095(12) 0.0094(12) 0.0110(12) 0.0007(9) -0.0008(9) 0.0004(9)
C8 0.0183(13) 0.0096(12) 0.0205(14) -0.0007(10) 0.0045(10) -0.0012(10)

loop_
_atom_type_symbol
_atom_type_description
_atom_type_scat_dispersion_real
_atom_type_scat_dispersion_imag
_atom_type_scat_source
C C 0.0033 0.0016 'International Tables Vol C Tables 4.2.6.8 and 6.1.1.4'
H H 0.0000 0.0000 'International Tables Vol C Tables 4.2.6.8 and 6.1.1.4'
N N 0.0061 0.0033 'International Tables Vol C Tables 4.2.6.8 and 6.1.1.4'
O O 0.0106 0.0060 'International Tables Vol C Tables 4.2.6.8 and 6.1.1.4'
Cl Cl 0.1484 0.1585 'International Tables Vol C Tables 4.2.6.8 and 6.1.1.4'
Cu Cu 0.3201 1.2651 'International Tables Vol C Tables 4.2.6.8 and 6.1.1.4'

loop_
_geom_angle_atom_site_label_1
_geom_angle_atom_site_label_2
_geom_angle_atom_site_label_3
_geom_angle_site_symmetry_1
_geom_angle_site_symmetry_3
_geom_angle
_geom_angle_publ_flag
O1 Cu1 N1 . . 170.51(8) no
O1 Cu1 N2 . . 90.49(8) no
N1 Cu1 N2 . . 80.10(9) no
O1 Cu1 O2 . 3_557 80.05(7) no
N1 Cu1 O2 . 3_557 99.68(8) no
N2 Cu1 O2 . 3_557 96.37(8) no
O1 Cu1 Cl1 . . 92.54(5) no
N1 Cu1 Cl1 . . 96.55(6) no
N2 Cu1 Cl1 . . 155.90(7) no
O2 Cu1 Cl1 3_557 . 107.70(5) no
O1 Cu1 Cu1 . 3_557 40.28(5) no
N1 Cu1 Cu1 . 3_557 138.80(6) no
N2 Cu1 Cu1 . 3_557 95.01(6) no
O2 Cu1 Cu1 3_557 3_557 39.77(5) no
Cl1 Cu1 Cu1 . 3_557 102.695(19) no
C1 O1 Cu1 . . 116.45(16) no
C1 O2 Cu1 . 3_557 109.03(15) no
C6 N1 C2 . . 119.2(2) no
C6 N1 Cu1 . . 126.50(18) no
C2 N1 Cu1 . . 114.27(17) no
C7 N2 N3 . . 120.1(2) no
C7 N2 Cu1 . . 116.55(17) no
N3 N2 Cu1 . . 123.04(17) no
N2 N3 H1N . . 109(2) no
N2 N3 H2N . . 114(2) no
H1N N3 H2N . . 109(3) no
O2 C1 O1 . . 125.6(2) no
O2 C1 C1 . 3_557 117.9(3) no
O1 C1 C1 . 3_557 116.5(3) no
N1 C2 C3 . . 121.6(2) no
N1 C2 C7 . . 114.9(2) no
C3 C2 C7 . . 123.5(2) no
C2 C3 C4 . . 118.8(2) no
C2 C3 H3 . . 120.6 no
C4 C3 H3 . . 120.6 no
C5 C4 C3 . . 119.6(2) no
C5 C4 H4 . . 120.2 no
C3 C4 H4 . . 120.2 no
C4 C5 C6 . . 118.9(2) no
C4 C5 H5 . . 120.5 no
C6 C5 H5 . . 120.5 no
N1 C6 C5 . . 121.9(2) no
N1 C6 H6 . . 119.0 no
C5 C6 H6 . . 119.0 no
N2 C7 C2 . . 113.9(2) no
N2 C7 C8 . . 123.4(2) no
C2 C7 C8 . . 122.7(2) no
C7 C8 H8A . . 109.5 no
C7 C8 H8B . . 109.5 no
H8A C8 H8B . . 109.5 no
C7 C8 H8C . . 109.5 no
H8A C8 H8C . . 109.5 no
H8B C8 H8C . . 109.5 no

loop_
_geom_bond_atom_site_label_1
_geom_bond_atom_site_label_2
_geom_bond_site_symmetry_2
_geom_bond_distance
_geom_bond_publ_flag
Cu1 O1 . 1.9839(18) no
Cu1 N1 . 1.991(2) no
Cu1 N2 . 2.018(2) no
Cu1 O2 3_557 2.2240(19) no
Cu1 Cl1 . 2.2553(9) no
Cu1 Cu1 3_557 5.4489(11) no
O1 C1 . 1.270(3) no
O2 C1 . 1.239(3) no
O2 Cu1 3_557 2.2240(19) no
N1 C6 . 1.344(3) no
N1 C2 . 1.357(3) no
N2 C7 . 1.290(3) no
N2 N3 . 1.381(3) no
N3 H1N . 0.90(3) no
N3 H2N . 0.88(3) no
C1 C1 3_557 1.565(5) no
C2 C3 . 1.387(4) no
C2 C7 . 1.482(3) no
C3 C4 . 1.388(4) no
C3 H3 . 0.9300 no
C4 C5 . 1.383(4) no
C4 H4 . 0.9300 no
C5 C6 . 1.386(4) no
C5 H5 . 0.9300 no
C6 H6 . 0.9300 no
C7 C8 . 1.490(3) no
C8 H8A . 0.9600 no
C8 H8B . 0.9600 no
C8 H8C . 0.9600 no

loop_
_geom_hbond_atom_site_label_D
_geom_hbond_atom_site_label_H
_geom_hbond_atom_site_label_A
_geom_hbond_site_symmetry_A
_geom_hbond_distance_DH
_geom_hbond_distance_HA
_geom_hbond_distance_DA
_geom_hbond_angle_DHA
N3 H1N Cl1 2_446 0.90(3) 2.63(3) 3.330(2) 135(3)
N3 H2N O1 2_446 0.88(3) 2.29(3) 3.091(3) 152(3)

loop_
_geom_torsion_atom_site_label_1
_geom_torsion_atom_site_label_2
_geom_torsion_atom_site_label_3
_geom_torsion_atom_site_label_4
_geom_torsion_site_symmetry_1
_geom_torsion_site_symmetry_4
_geom_torsion
_geom_torsion_publ_flag
N2 Cu1 O1 C1 . . 97.47(18) no
O2 Cu1 O1 C1 3_557 . 1.09(17) no
Cl1 Cu1 O1 C1 . . -106.45(17) no
Cu1 Cu1 O1 C1 3_557 . 0.29(14) no
N2 Cu1 N1 C6 . . 176.9(2) no
O2 Cu1 N1 C6 3_557 . -88.2(2) no
Cl1 Cu1 N1 C6 . . 21.1(2) no
Cu1 Cu1 N1 C6 3_557 . -96.8(2) no
N2 Cu1 N1 C2 . . -1.14(17) no
O2 Cu1 N1 C2 3_557 . 93.71(17) no
Cl1 Cu1 N1 C2 . . -157.01(16) no
Cu1 Cu1 N1 C2 3_557 . 85.16(19) no
O1 Cu1 N2 C7 . . -175.09(19) no
N1 Cu1 N2 C7 . . 3.71(19) no
O2 Cu1 N2 C7 3_557 . -95.05(19) no
Cl1 Cu1 N2 C7 . . 87.6(2) no
Cu1 Cu1 N2 C7 3_557 . -135.00(18) no
O1 Cu1 N2 N3 . . -1.6(2) no
N1 Cu1 N2 N3 . . 177.2(2) no
O2 Cu1 N2 N3 3_557 . 78.5(2) no
Cl1 Cu1 N2 N3 . . -98.9(2) no
Cu1 Cu1 N2 N3 3_557 . 38.5(2) no
Cu1 O2 C1 O1 3_557 . 179.3(2) no
Cu1 O2 C1 C1 3_557 3_557 -1.4(3) no
Cu1 O1 C1 O2 . . 178.6(2) no
Cu1 O1 C1 C1 . 3_557 -0.7(3) no
C6 N1 C2 C3 . . -1.2(4) no
Cu1 N1 C2 C3 . . 177.04(19) no
C6 N1 C2 C7 . . -179.4(2) no
Cu1 N1 C2 C7 . . -1.2(3) no
N1 C2 C3 C4 . . 0.6(4) no
C7 C2 C3 C4 . . 178.6(2) no
C2 C3 C4 C5 . . 0.7(4) no
C3 C4 C5 C6 . . -1.3(4) no
C2 N1 C6 C5 . . 0.6(4) no
Cu1 N1 C6 C5 . . -177.41(19) no
C4 C5 C6 N1 . . 0.6(4) no
N3 N2 C7 C2 . . -179.0(2) no
Cu1 N2 C7 C2 . . -5.3(3) no
N3 N2 C7 C8 . . 1.9(4) no
Cu1 N2 C7 C8 . . 175.59(19) no
N1 C2 C7 N2 . . 4.3(3) no
C3 C2 C7 N2 . . -173.9(2) no
N1 C2 C7 C8 . . -176.6(2) no
C3 C2 C7 C8 . . 5.2(4) no
